data_2005533
loop_
_publ_author_name
'Majzner, W. R.'
'Wieczorek, M. W.'
'B\/laszczyk, J.'
'Kula, J.'
'Sikora, M.'

_publ_section_title
;
 (<i>S</i>)-(+)-Homoterpenyl Methyl Ketone
;
_journal_issue 10
_journal_name_full 'Acta Crystallographica Section C'
_journal_page_first 2629
_journal_page_last 2631
_journal_paper_doi 10.1107/S0108270196005549
_journal_volume 52
_journal_year 1996
_chemical_formula_moiety 'C10 H16 O3'
_chemical_formula_sum 'C10 H16 O3'
_chemical_formula_weight 184.24
_space_group_IT_number 4
_symmetry_cell_setting monoclinic
_symmetry_space_group_name_Hall 'P 2yb'
_symmetry_space_group_name_H-M 'P 1 21 1'
_atom_type_scat_source IntTabIV
_cell_angle_alpha 90
_cell_angle_beta 90.00(3)
_cell_angle_gamma 90
_cell_formula_units_Z 2
_cell_length_a 6.124(2)
_cell_length_b 8.407(3)
_cell_length_c 10.277(3)
_cell_measurement_reflns_used 25
_cell_measurement_temperature 291
_cell_measurement_theta_max 29.39
_cell_measurement_theta_min 15.94
_cell_volume 529.1(3)
_computing_cell_refinement 'Enraf--Nonius CAD-4'
_computing_data_collection 'Enraf--Nonius CAD-4 (Schagen, 1989)'
_computing_data_reduction 'Enraf--Nonius CAD-4-SDP (Frenz, 1986)'
_computing_molecular_graphics 'SHELXTL/PC-XP (Sheldrick, 1991)'
_computing_publication_material 'SHELXTL/PC (Sheldrick, 1991); CSU (Vickovic, 1988)'
_computing_structure_refinement 'SHELXTL/PC-XLS (Sheldrick, 1991)'
_computing_structure_solution 'SHELXTL/PC-XS (Sheldrick, 1991)'
_diffrn_measurement_device 'Enraf-Nonius CAD-4'
_diffrn_measurement_method '\w/2\q scans'
_diffrn_radiation_type CuK\a
_diffrn_radiation_wavelength 1.54184
_diffrn_reflns_av_R_equivalents 0.034
_diffrn_reflns_limit_h_max 7
_diffrn_reflns_limit_h_min -7
_diffrn_reflns_limit_k_max 10
_diffrn_reflns_limit_k_min -10
_diffrn_reflns_limit_l_max 12
_diffrn_reflns_limit_l_min -12
_diffrn_reflns_number 4271
_diffrn_reflns_theta_max 75
_diffrn_standards_decay_% 17.3
_diffrn_standards_interval_time 60
_diffrn_standards_number 3
_exptl_absorpt_coefficient_mu 0.654
_exptl_absorpt_correction_T_max 0.9992
_exptl_absorpt_correction_T_min 0.9273
_exptl_absorpt_correction_type 'empirical (\y scan; North, Phillips & Mathews, 1968; Frenz, 1986)'
_exptl_crystal_colour colourless
_exptl_crystal_density_diffrn 1.156
_exptl_crystal_density_method none
_exptl_crystal_description plate
_exptl_crystal_size_max 0.35
_exptl_crystal_size_mid 0.35
_exptl_crystal_size_min 0.12
_refine_diff_density_max 0.284
_refine_diff_density_min -0.290
_refine_ls_abs_structure_details
;The absolute configuration at the C3 atom was determined by the Rogers
\h-test (Rogers, 1981) (using SHELXTL/PC; Sheldrick, 1991). Results: S~C2~,
\h=1.1(3), \h~inv~=-1.1(3).
;
_refine_ls_abs_structure_Rogers 1.1(3)
_refine_ls_extinction_coef 0.011(2)
_refine_ls_extinction_method 'SHELXTL/PC (Sheldrick, 1991)'
_refine_ls_goodness_of_fit_obs 1.3698
_refine_ls_hydrogen_treatment 'refall, except H81, H82 and H83 where refU'
_refine_ls_number_parameters 175
_refine_ls_number_reflns 1772
_refine_ls_R_factor_obs 0.0420
_refine_ls_shift/esd_max 0.0007
_refine_ls_structure_factor_coef F
_refine_ls_weighting_details 'w = 1/[\s^2^(F)+0.0003F^2^]'
_refine_ls_weighting_scheme calc
_refine_ls_wR_factor_obs 0.0487
_reflns_number_observed 1772
_reflns_number_total 2135
_reflns_observed_criterion F>8\s(F)
_cod_data_source_file na1217.cif
_cod_data_source_block na1217a
_cod_depositor_comments
;
The following automatic conversions were performed:

'_refine_ls_weighting_scheme' value ' 1/[\s^2^(F)+0.0003F^2^]' was
changed to 'calc'. New tag '_refine_ls_weighting_details' was
created. The value of the new tag was set to 'w =
1/[\s^2^(F)+0.0003F^2^]'.

Automatic conversion script
Id: cif_fix_values 3143 2015-03-26 13:38:13Z robertas 
;
_cod_original_sg_symbol_Hall 'P 2y1'
_cod_original_sg_symbol_H-M 'P 21'
_cod_database_code 2005533
_cod_database_fobs_code 2005533

loop_
_symmetry_equiv_pos_as_xyz
x,y,z
-x,y+1/2,-z

loop_
_atom_site_aniso_label
_atom_site_aniso_U_11
_atom_site_aniso_U_22
_atom_site_aniso_U_33
_atom_site_aniso_U_12
_atom_site_aniso_U_13
_atom_site_aniso_U_23
O1 .0759(8) .0363(5) .0833(8) -.0009(6) -.0089(6) .0028(6)
O2 .0940(10) .0805(10) .0955(10) -.0158(9) -.0004(8) .0393(9)
O3 .1268(13) .0873(10) .0923(10) .0403(11) -.0437(10) -.0245(9)
C1 .0592(9) .0502(7) .0658(9) -.0042(8) -.0079(7) .0157(8)
C2 .0600(8) .0462(8) .0574(8) .0032(7) .0052(6) .0028(7)
C3 .0427(6) .0381(6) .0544(8) .0003(6) -.0034(5) .0039(6)
C4 .0570(8) .0447(7) .0635(9) .0039(7) .0005(7) -.0048(7)
C5 .0516(7) .0437(8) .0723(10) -.0029(7) -.0033(7) .0117(7)
C6 .0752(10) .0358(7) .0746(11) .0005(9) -.0089(9) .0002(8)
C7 .0708(10) .0446(8) .0684(10) .0097(8) -.0034(8) .0062(7)
C8 .0850(12) .0559(10) .1122(16) .0236(11) -.0061(11) .0023(11)
C9 .0519(8) .0685(11) .1089(15) .0149(9) -.0016(9) -.0096(12)
C10 .1047(15) .0875(14) .0728(13) .0112(14) -.0015(11) -.0266(11)

loop_
_atom_site_label
_atom_site_fract_x
_atom_site_fract_y
_atom_site_fract_z
_atom_site_U_iso_or_equiv
O1 .6254(2) .3556 .1678(1) .0652(3)
O2 .8230(3) .3737(3) -.0119(2) .0900(4)
O3 .9316(4) -.1377(3) .4164(2) .1021(5)
C1 .7367(3) .2919(3) .0689(2) .0584(3)
C2 .7334(3) .1127(2) .0794(2) .0545(3)
C3 .6756(2) .0859(2) .2213(1) .0451(3)
C4 .5326(3) .2307(3) .2524(2) .0551(3)
C5 .5732(3) -.0748(2) .2528(2) .0559(4)
C6 .7265(3) -.2140(2) .2315(2) .0619(4)
C7 .9094(3) -.2291(2) .3279(2) .0613(4)
C8 1.0620(4) -.3669(3) .3082(3) .0844(6)
C9 .2941(3) .2116(3) .2125(3) .0764(5)
C10 .5543(5) .2891(4) .3906(2) .0883(6)
H21 .884(2) .076(2) .051(2) .065(3)
H22 .621(3) .085(2) .018(2) .078(3)
H31 .812(2) .104(2) .268(2) .054(3)
H51 .440(3) -.084(2) .193(2) .074(3)
H52 .531(3) -.082(2) .346(2) .064(3)
H61 .793(3) -.208(2) .143(2) .079(3)
H62 .648(3) -.326(3) .232(2) .100(3)
H81 1.101 -.387 .391 .166(3)
H82 1.183 -.332 .263 .190(4)
H83 1.014 -.455 .265 .183(4)
H91 .210(3) .309(2) .216(2) .076(3)
H92 .278(3) .161(2) .121(2) .093(3)
H93 .224(3) .151(2) .284(2) .085(3)
H101 .703(2) .303(2) .414(2) .101(3)
H102 .470(3) .380(2) .418(3) .213(4)
H103 .497(3) .202(2) .457(2) .114(3)

loop_
_geom_angle_atom_site_label_1
_geom_angle_atom_site_label_2
_geom_angle_atom_site_label_3
_geom_angle
_geom_angle_publ_flag
C1 O1 C4 111.10(10) yes
O1 C1 O2 121.4(2) yes
O1 C1 C2 109.8(2) yes
O2 C1 C2 128.8(2) yes
C1 C2 C3 102.70(10) yes
C2 C3 C4 102.50(10) yes
C2 C3 C5 115.60(10) yes
C4 C3 C5 115.10(10) yes
O1 C4 C3 102.80(10) yes
O1 C4 C9 106.6(2) yes
O1 C4 C10 106.8(2) yes
C3 C4 C9 114.0(2) yes
C3 C4 C10 113.9(2) yes
C9 C4 C10 111.8(2) yes
C3 C5 C6 113.50(10) yes
C5 C6 C7 115.6(2) yes
O3 C7 C6 122.1(2) yes
O3 C7 C8 121.8(2) yes
C6 C7 C8 116.1(2) yes
C1 C2 H21 106.0(10) no
C1 C2 H22 102.0(10) no
C3 C2 H21 116.0(10) no
C3 C2 H22 115.0(10) no
H21 C2 H22 113(2) no
C2 C3 H31 104.0(10) no
C4 C3 H31 105.0(10) no
C5 C3 H31 113.0(10) no
C3 C5 H51 106.0(10) no
C3 C5 H52 112.0(10) no
C6 C5 H51 110.0(10) no
C6 C5 H52 105.0(10) no
H51 C5 H52 111(2) no
C5 C6 H61 110.0(10) no
C5 C6 H62 114.0(10) no
C7 C6 H61 108.0(10) no
C7 C6 H62 105.0(10) no
H61 C6 H62 103(2) no
C7 C8 H81 101 no
C7 C8 H82 109 no
C7 C8 H83 120 no
H81 C8 H82 108 no
H81 C8 H83 113 no
H82 C8 H83 105 no
C4 C9 H91 114.0(10) no
C4 C9 H92 112.0(10) no
C4 C9 H93 106.0(10) no
H91 C9 H92 109(2) no
H91 C9 H93 100(2) no
H92 C9 H93 115(2) no
C4 C10 H101 111.0(10) no
C4 C10 H102 119.0(10) no
C4 C10 H103 110.0(10) no
H101 C10 H102 110(2) no
H101 C10 H103 104(2) no
H102 C10 H103 100(2) no

loop_
_geom_bond_atom_site_label_1
_geom_bond_atom_site_label_2
_geom_bond_distance
_geom_bond_publ_flag
O1 C1 1.336(2) yes
O1 C4 1.477(2) yes
O2 C1 1.201(3) yes
O3 C7 1.198(3) yes
C1 C2 1.511(3) yes
C2 C3 1.518(2) yes
C3 C4 1.533(3) yes
C3 C5 1.524(2) yes
C4 C9 1.525(3) yes
C4 C10 1.509(3) yes
C5 C6 1.516(3) yes
C6 C7 1.501(3) yes
C7 C8 1.502(3) yes
C2 H21 1.01(2) no
C2 H22 .96(2) no
C3 H31 .970(10) no
C5 H51 1.02(2) no
C5 H52 .99(2) no
C6 H61 1.00(2) no
C6 H62 1.06(2) no
C8 H81 .90 no
C8 H82 .92 no
C8 H83 .91 no
C9 H91 .97(2) no
C9 H92 1.04(2) no
C9 H93 .99(2) no
C10 H101 .95(2) no
C10 H102 .97(2) no
C10 H103 1.06(2) no

loop_
_geom_torsion_atom_site_label_1
_geom_torsion_atom_site_label_2
_geom_torsion_atom_site_label_3
_geom_torsion_atom_site_label_4
_geom_torsion
_geom_torsion_publ_flag
O1 C1 C2 C3 -19.5(2) yes
O1 C4 C3 C2 -31.8(2) yes
O1 C4 C3 C5 -158.10(10) yes
O2 C1 O1 C4 179.2(2) yes
O2 C1 C2 C3 160.0(2) yes
O3 C7 C6 C5 .5(3) yes
C1 O1 C4 C3 21.3(2) yes
C1 O1 C4 C9 -99.0(2) yes
C1 O1 C4 C10 141.4(2) yes
C1 C2 C3 C4 31.0(2) yes
C1 C2 C3 C5 157.00(10) yes
C2 C1 O1 C4 -1.2(2) yes
C2 C3 C4 C9 83.1(2) yes
C2 C3 C4 C10 -147.0(2) yes
C2 C3 C5 C6 65.7(2) yes
C3 C5 C6 C7 71.4(2) yes
C4 C3 C5 C6 -175.1(2) yes
C5 C3 C4 C9 -43.2(2) yes
C5 C3 C4 C10 86.8(2) yes
C5 C6 C7 C8 179.8(2) yes
O1 C1 C2 H21 -142.0(10) no
O1 C1 C2 H22 100.0(10) no
O1 C4 C3 H31 77.0(10) no
O1 C4 C9 H91 -56.0(10) no
O1 C4 C9 H92 69.0(10) no
O1 C4 C9 H93 -165.0(10) no
O1 C4 C10 H101 -62.0(10) no
O1 C4 C10 H102 67(2) no
O1 C4 C10 H103 -177.0(10) no
O2 C1 C2 H21 38.0(10) no
O2 C1 C2 H22 -80.0(10) no
O3 C7 C6 H61 124.0(10) no
O3 C7 C6 H62 -126.0(10) no
O3 C7 C8 H81 30 no
O3 C7 C8 H82 -84 no
O3 C7 C8 H83 154 no
C1 C2 C3 H31 -79.0(10) no
C2 C3 C5 H51 -55.0(10) no
C2 C3 C5 H52 -176.0(10) no
C3 C4 C9 H91 -168.0(10) no
C3 C4 C9 H92 -43.0(10) no
C3 C4 C9 H93 83.0(10) no
C3 C4 C10 H101 50.0(10) no
C3 C4 C10 H102 -180(2) no
C3 C4 C10 H103 -65.0(10) no
C3 C5 C6 H61 -51.0(10) no
C3 C5 C6 H62 -166.0(10) no
C4 C3 C2 H21 146.0(10) no
C4 C3 C2 H22 -79.0(10) no
C4 C3 C5 H51 64.0(10) no
C4 C3 C5 H52 -57.0(10) no
C5 C3 C2 H21 -88.0(10) no
C5 C3 C2 H22 47.0(10) no
C6 C5 C3 H31 -54.0(10) no
C6 C7 C8 H81 -149 no
C6 C7 C8 H82 97 no
C6 C7 C8 H83 -25 no
C7 C6 C5 H51 -170.0(10) no
C7 C6 C5 H52 -50.0(10) no
C8 C7 C6 H61 -56.0(10) no
C8 C7 C6 H62 53.0(10) no
C9 C4 C3 H31 -168.0(10) no
C9 C4 C10 H101 -178.0(10) no
C9 C4 C10 H102 -49(2) no
C9 C4 C10 H103 66.0(10) no
C10 C4 C3 H31 -38.0(10) no
C10 C4 C9 H91 61.0(10) no
C10 C4 C9 H92 -174.0(10) no
C10 C4 C9 H93 -48.0(10) no
H21 C2 C3 H31 36.0(10) no
H22 C2 C3 H31 172(2) no
H31 C3 C5 H51 -175(2) no
H31 C3 C5 H52 64(2) no
H51 C5 C6 H61 67(2) no
H51 C5 C6 H62 -48(2) no
H52 C5 C6 H61 -173(2) no
H52 C5 C6 H62 72(2) no
